data_2108404
loop_
_publ_author_name
'K\"ohler, Christian'
'L\"ubben, Jens'
'Krause, Lennard'
'Hoffmann, Christina'
'Herbst-Irmer, Regine'
'Stalke, Dietmar'

_publ_section_title
;
 Comparison of different strategies for modelling hydrogen atoms in charge
 density analyses
;
_journal_issue 3
_journal_name_full 'Acta Crystallographica Section B'
_journal_paper_doi 10.1107/S2052520619004517
_journal_volume 75
_journal_year 2019
_chemical_formula_moiety 'C26 H19 P S'
_chemical_formula_sum 'C26 H19 P S'
_chemical_formula_weight 394.44
_space_group_IT_number 2
_symmetry_cell_setting triclinic
_symmetry_space_group_name_Hall '-P 1'
_symmetry_space_group_name_H-M 'P -1'
_atom_sites_Cartn_tran_matrix_11 10.227000
_atom_sites_Cartn_tran_matrix_12 -4.624628
_atom_sites_Cartn_tran_matrix_13 -0.372498
_atom_sites_Cartn_tran_matrix_21 0.000000
_atom_sites_Cartn_tran_matrix_22 11.423388
_atom_sites_Cartn_tran_matrix_23 -3.899196
_atom_sites_Cartn_tran_matrix_31 0.000000
_atom_sites_Cartn_tran_matrix_32 0.000000
_atom_sites_Cartn_tran_matrix_33 16.905151
_atom_sites_Cartn_tran_vector_1 0.000000
_atom_sites_Cartn_tran_vector_2 0.000000
_atom_sites_Cartn_tran_vector_3 0.000000
_audit_creation_date 2017-11-11
_audit_creation_method 'Tonto 3.6.1 github v. 7a3f8a7'
_cell_angle_alpha 101.55(2)
_cell_angle_beta 91.23(2)
_cell_angle_gamma 112.05(2)
_cell_formula_units_Z 4
_cell_length_a 10.223(2)
_cell_length_b 12.326(2)
_cell_length_c 17.357(3)
_cell_measurement_reflns_used 9960
_cell_measurement_temperature 100(2)
_cell_measurement_theta_max 54.65
_cell_measurement_theta_min 1.20
_cell_volume 1974.8(7)
_diffrn_ambient_temperature 100(2)
_diffrn_measured_fraction_theta_full 1.000
_diffrn_measured_fraction_theta_max 0.967
_diffrn_measurement_device_type 'Bruker Smart APEX II Ultra'
_diffrn_radiation_wavelength 0.710730
_diffrn_reflns_av_R_equivalents 0.0225
_diffrn_reflns_av_sigmaI/netI 0.0117
_diffrn_reflns_limit_h_max 23
_diffrn_reflns_limit_h_min -23
_diffrn_reflns_limit_k_max 28
_diffrn_reflns_limit_k_min -28
_diffrn_reflns_limit_l_max 39
_diffrn_reflns_limit_l_min -39
_diffrn_reflns_number 299913
_diffrn_reflns_theta_full 25.242
_diffrn_reflns_theta_max 54.654
_diffrn_reflns_theta_min 1.20
_diffrn_source 'BRUKER Rotating Anode'
_exptl_absorpt_coefficient_mu 0.254
_exptl_absorpt_correction_T_max 0.9726
_exptl_absorpt_correction_T_min 0.9463
_exptl_absorpt_correction_type multi-scan
_exptl_absorpt_process_details SADABS-2016/2
_exptl_crystal_colour yellow
_exptl_crystal_density_diffrn 1.327
_exptl_crystal_description block
_exptl_crystal_F_000 824
_exptl_crystal_size_max 0.22
_exptl_crystal_size_mid 0.19
_exptl_crystal_size_min 0.11
_refine_diff_density_max 0.1754
_refine_diff_density_min -0.1469
_refine_diff_density_rms 0.0055
_refine_ls_extinction_method none
_refine_ls_goodness_of_fit_all 2.1921
_refine_ls_goodness_of_fit_gt 2.1921
_refine_ls_hydrogen_treatment refall
_refine_ls_matrix_type full
_refine_ls_number_constraints 0
_refine_ls_number_parameters 847
_refine_ls_number_reflns 43173
_refine_ls_number_restraints 0
_refine_ls_R_factor_all 0.0178
_refine_ls_R_factor_gt 0.0178
_refine_ls_R_Fsqd_factor 0.0213
_refine_ls_shift/su_max 0.0052
_refine_ls_structure_factor_coef F
_refine_ls_weighting_details w=1/\s(F)
_refine_ls_weighting_scheme sigma
_refine_ls_wR_factor_all 0.0155
_refine_ls_wR_factor_gt 0.0155
_reflns_d_resolution_high 16.905151
_reflns_d_resolution_low 0.432819
_reflns_limit_h_max 23
_reflns_limit_h_min -23
_reflns_limit_k_max 27
_reflns_limit_k_min -28
_reflns_limit_l_max 39
_reflns_limit_l_min 0
_reflns_number_gt 41917
_reflns_number_total 48281
_reflns_threshold_expression >2sigma(I)
_cod_data_source_file bm5108sup1.cif
_cod_data_source_block SPAnH_HARt
_cod_original_sg_symbol_H-M P-1
_cod_database_code 2108404
_cod_database_fobs_code 2108404
_qcr_software Tonto
_qcr_software_version '3.6.1 v. 7a3f8a7'
_qcr_software_platform Windows-10.0.10586
_qcr_software_build_date '2016-07-27 09:45'
_qcr_software_website https://github.com/dylan-jayatilaka/tonto
_qcr_calc_method Hartree-Fock
_qcr_calc_spinorbital_kind restricted
_qcr_calc_gaussian_basis_set def2-SVP
_qcr_calc_gaussian_basis_set_kind cartesian
_qcr_calc_basis_max_l 2
_qcr_calc_unit 'See _atom_site_* in fragment.cif'
_qcr_calc_unit_spin_multiplicity 1
_qcr_calc_unit_n_electrons 412
_qcr_calc_unit_n_alpha_electrons 206
_qcr_calc_unit_n_beta_electrons 206
_refine_ls_kind 'Hirshfeld atom refinement (HAR)'
_refine_ls_method_description
;
   S.C. Capelli, H.-B. Burgi, B. Dittrich, S.Grabowsky
    and Dylan Jayatilaka, IUCrJ (2014). 1, 361-379
;
_refine_qcr_psi_constraint none
_refine_ls_svd_threshold 0.1E-02
_refine_ls_coordinate_system cartesian
_refine_ls_shift/su_conv_tol 0.0100
_refine_ls_shift/su_max_mean 0.0004
_refine_ls_shift/su_max_par 'H51 Uzz'
_refine_diff_density_max_atom 0.0330
_refine_diff_density_max_atom_tag S2
_refine_diff_density_min_atom -0.0022
_refine_diff_density_min_atom_tag H45
_refine_diff_density_rms_atom 0.0056

loop_
_space_group_symop_id
_space_group_symop_operation_xyz
1 +X,+Y,+Z
2 -X,-Y,-Z

loop_
_symmetry_equiv_pos_as_xyz
'+x, +y, +z'
'-x, -y, -z'

loop_
_atom_site_label
_atom_site_fract_x
_atom_site_fract_y
_atom_site_fract_z
_atom_site_U_iso_or_equiv
_atom_site_adp_type
_atom_site_occupancy
_atom_site_disorder_group
_atom_site_fract_x_esd
_atom_site_fract_y_esd
_atom_site_fract_z_esd
_atom_site_u_iso_or_equiv_esd
P1 0.240529 0.387114 0.786501 0.009912 Uani 1.000000 0 0.000004 0.000004 0.000002 0.000013
S1 0.338699 0.550008 0.771124 0.015051 Uani 1.000000 0 0.000005 0.000004 0.000003 0.000015
C1 0.171003 0.374967 0.881941 0.011441 Uani 1.000000 0 0.000016 0.000014 0.000008 0.000043
C2 0.039163 0.387547 0.891257 0.011972 Uani 1.000000 0 0.000016 0.000014 0.000008 0.000044
C3 -0.021022 0.439062 0.840385 0.014271 Uani 1.000000 0 0.000018 0.000015 0.000009 0.000049
H3 0.040028 0.478844 0.795117 0.036253 Uani 1.000000 0 0.000464 0.000416 0.000251 0.002605
C4 -0.151142 0.444525 0.849793 0.016815 Uani 1.000000 0 0.000019 0.000017 0.000010 0.000056
H4 -0.190959 0.486719 0.811566 0.036132 Uani 1.000000 0 0.000459 0.000420 0.000259 0.002739
C5 -0.232159 0.398008 0.909852 0.019634 Uani 1.000000 0 0.000019 0.000020 0.000011 0.000063
H5 -0.335999 0.403087 0.914768 0.046836 Uani 1.000000 0 0.000449 0.000473 0.000287 0.002988
C6 -0.176454 0.353059 0.961961 0.017672 Uani 1.000000 0 0.000018 0.000018 0.000011 0.000058
H6 -0.232223 0.322876 1.011511 0.037552 Uani 1.000000 0 0.000449 0.000430 0.000262 0.002739
C7 -0.038884 0.349027 0.955325 0.012947 Uani 1.000000 0 0.000016 0.000015 0.000009 0.000047
C8 0.021293 0.309852 1.011350 0.013572 Uani 1.000000 0 0.000017 0.000015 0.000009 0.000048
H8 -0.040346 0.280745 1.060020 0.032814 Uani 1.000000 0 0.000465 0.000403 0.000249 0.002607
C9 0.159525 0.313818 1.009063 0.011661 Uani 1.000000 0 0.000016 0.000014 0.000008 0.000044
C10 0.224311 0.287360 1.072630 0.014478 Uani 1.000000 0 0.000018 0.000015 0.000009 0.000051
H10 0.162776 0.264554 1.121876 0.035039 Uani 1.000000 0 0.000453 0.000417 0.000252 0.002666
C11 0.361306 0.295529 1.073713 0.017182 Uani 1.000000 0 0.000019 0.000018 0.000010 0.000058
H11 0.410959 0.278759 1.123466 0.040173 Uani 1.000000 0 0.000471 0.000445 0.000264 0.002854
C12 0.440695 0.332305 1.010792 0.019427 Uani 1.000000 0 0.000019 0.000020 0.000011 0.000063
H12 0.551833 0.343648 1.013568 0.045828 Uani 1.000000 0 0.000463 0.000483 0.000275 0.002977
C13 0.381442 0.356701 0.948095 0.015868 Uani 1.000000 0 0.000017 0.000017 0.000010 0.000054
H13 0.446905 0.389963 0.902773 0.038751 Uani 1.000000 0 0.000446 0.000449 0.000260 0.002759
C14 0.237502 0.347343 0.943791 0.011302 Uani 1.000000 0 0.000016 0.000014 0.000008 0.000043
C15 0.347445 0.296689 0.767154 0.011960 Uani 1.000000 0 0.000016 0.000013 0.000009 0.000045
C16 0.295351 0.177728 0.775855 0.015911 Uani 1.000000 0 0.000018 0.000015 0.000011 0.000053
H16 0.192970 0.139420 0.797973 0.035718 Uani 1.000000 0 0.000447 0.000374 0.000279 0.002639
C17 0.375698 0.108226 0.757684 0.017732 Uani 1.000000 0 0.000020 0.000016 0.000012 0.000058
H17 0.335574 0.017241 0.766244 0.037947 Uani 1.000000 0 0.000462 0.000392 0.000285 0.002782
C18 0.507323 0.156322 0.729296 0.017788 Uani 1.000000 0 0.000019 0.000017 0.000011 0.000058
H18 0.569962 0.102191 0.715426 0.037586 Uani 1.000000 0 0.000467 0.000406 0.000280 0.002777
C19 0.558940 0.274181 0.720105 0.015765 Uani 1.000000 0 0.000018 0.000016 0.000011 0.000054
H19 0.661369 0.312053 0.698280 0.036407 Uani 1.000000 0 0.000457 0.000398 0.000278 0.002741
C20 0.479712 0.345013 0.739667 0.013059 Uani 1.000000 0 0.000017 0.000014 0.000009 0.000048
H20 0.519982 0.438167 0.733760 0.030804 Uani 1.000000 0 0.000447 0.000386 0.000271 0.002595
C21 0.084024 0.298636 0.715618 0.011615 Uani 1.000000 0 0.000016 0.000013 0.000008 0.000044
C22 0.067406 0.337612 0.647451 0.015286 Uani 1.000000 0 0.000019 0.000016 0.000009 0.000053
H22 0.149576 0.420082 0.637883 0.034192 Uani 1.000000 0 0.000469 0.000413 0.000257 0.002717
C23 -0.054628 0.274505 0.594365 0.019132 Uani 1.000000 0 0.000022 0.000019 0.000011 0.000066
H23 -0.068016 0.306377 0.541408 0.041755 Uani 1.000000 0 0.000511 0.000443 0.000272 0.003107
C24 -0.159671 0.171974 0.609166 0.018374 Uani 1.000000 0 0.000022 0.000019 0.000011 0.000066
H24 -0.256629 0.123662 0.568516 0.040116 Uani 1.000000 0 0.000503 0.000433 0.000276 0.003026
C25 -0.141672 0.130939 0.676268 0.015960 Uani 1.000000 0 0.000020 0.000016 0.000011 0.000059
H25 -0.222175 0.049643 0.687610 0.035412 Uani 1.000000 0 0.000469 0.000406 0.000277 0.002898
C26 -0.020471 0.194215 0.729458 0.013706 Uani 1.000000 0 0.000018 0.000015 0.000010 0.000051
H26 -0.009281 0.165207 0.783328 0.031339 Uani 1.000000 0 0.000450 0.000391 0.000258 0.002625
P2 0.897024 0.702311 0.655761 0.011439 Uani 1.000000 0 0.000005 0.000004 0.000002 0.000014
S2 0.789908 0.537197 0.663430 0.019006 Uani 1.000000 0 0.000006 0.000004 0.000003 0.000019
C27 0.925917 0.813260 0.748513 0.011579 Uani 1.000000 0 0.000016 0.000013 0.000008 0.000044
C28 1.048278 0.847119 0.802847 0.011515 Uani 1.000000 0 0.000016 0.000013 0.000008 0.000044
C29 1.140687 0.782981 0.798694 0.014211 Uani 1.000000 0 0.000018 0.000015 0.000009 0.000050
H29 1.117884 0.701381 0.753513 0.033167 Uani 1.000000 0 0.000467 0.000387 0.000245 0.002548
C30 1.255449 0.818607 0.853838 0.016657 Uani 1.000000 0 0.000019 0.000017 0.000010 0.000056
H30 1.319789 0.765517 0.849695 0.033582 Uani 1.000000 0 0.000454 0.000400 0.000265 0.002706
C31 1.288770 0.922130 0.916388 0.017009 Uani 1.000000 0 0.000019 0.000018 0.000011 0.000061
H31 1.381202 0.950217 0.958638 0.036622 Uani 1.000000 0 0.000456 0.000425 0.000269 0.002821
C32 1.201622 0.984180 0.924266 0.014873 Uani 1.000000 0 0.000019 0.000016 0.000010 0.000056
H32 1.222719 1.061652 0.972723 0.033274 Uani 1.000000 0 0.000463 0.000405 0.000260 0.002755
C33 1.077494 0.946288 0.869803 0.012023 Uani 1.000000 0 0.000017 0.000014 0.000009 0.000047
C34 0.981935 1.003087 0.883034 0.013366 Uani 1.000000 0 0.000018 0.000014 0.000009 0.000050
H34 1.006107 1.079563 0.932577 0.032571 Uani 1.000000 0 0.000449 0.000396 0.000257 0.002652
C35 0.852184 0.959288 0.836349 0.013108 Uani 1.000000 0 0.000017 0.000014 0.000009 0.000047
C36 0.748745 1.009469 0.857096 0.017363 Uani 1.000000 0 0.000020 0.000016 0.000011 0.000057
H36 0.777573 1.086212 0.906390 0.038616 Uani 1.000000 0 0.000476 0.000410 0.000275 0.002846
C37 0.616420 0.960085 0.816455 0.020129 Uani 1.000000 0 0.000021 0.000019 0.000012 0.000062
H37 0.537132 0.996817 0.833259 0.040000 Uani 1.000000 0 0.000467 0.000422 0.000271 0.002825
C38 0.581211 0.857906 0.752558 0.018817 Uani 1.000000 0 0.000020 0.000019 0.000011 0.000061
H38 0.473665 0.814672 0.722166 0.038614 Uani 1.000000 0 0.000461 0.000437 0.000270 0.002863
C39 0.679976 0.810936 0.728846 0.015284 Uani 1.000000 0 0.000018 0.000017 0.000010 0.000054
H39 0.647486 0.729656 0.681545 0.033442 Uani 1.000000 0 0.000435 0.000413 0.000261 0.002701
C40 0.820915 0.860912 0.768814 0.012221 Uani 1.000000 0 0.000017 0.000014 0.000009 0.000045
C41 0.815796 0.746850 0.579339 0.013204 Uani 1.000000 0 0.000018 0.000015 0.000009 0.000049
C42 0.869487 0.864409 0.568397 0.016151 Uani 1.000000 0 0.000020 0.000016 0.000010 0.000057
H42 0.953808 0.935277 0.609583 0.037850 Uani 1.000000 0 0.000489 0.000392 0.000267 0.002805
C43 0.813165 0.891998 0.504641 0.020393 Uani 1.000000 0 0.000023 0.000019 0.000011 0.000066
H43 0.856146 0.983121 0.496836 0.044037 Uani 1.000000 0 0.000526 0.000423 0.000282 0.003062
C44 0.702686 0.803198 0.451813 0.022188 Uani 1.000000 0 0.000025 0.000021 0.000011 0.000072
H44 0.659559 0.825720 0.401785 0.049001 Uani 1.000000 0 0.000552 0.000468 0.000284 0.003355
C45 0.646968 0.686380 0.463323 0.020444 Uani 1.000000 0 0.000024 0.000020 0.000011 0.000072
H45 0.560472 0.615769 0.422432 0.042239 Uani 1.000000 0 0.000535 0.000437 0.000273 0.003197
C46 0.703464 0.658307 0.526916 0.016260 Uani 1.000000 0 0.000021 0.000017 0.000010 0.000060
H46 0.662313 0.568418 0.537074 0.035095 Uani 1.000000 0 0.000484 0.000393 0.000272 0.002835
C47 1.070864 0.724938 0.621474 0.015292 Uani 1.000000 0 0.000019 0.000016 0.000009 0.000052
C48 1.100847 0.623938 0.591561 0.023000 Uani 1.000000 0 0.000026 0.000020 0.000011 0.000071
H48 1.020317 0.534914 0.592629 0.050980 Uani 1.000000 0 0.000580 0.000436 0.000308 0.003379
C49 1.230549 0.637060 0.562086 0.031758 Uani 1.000000 0 0.000031 0.000027 0.000014 0.000096
H49 1.252784 0.558073 0.538432 0.076651 Uani 1.000000 0 0.000654 0.000542 0.000349 0.004069
C50 1.330799 0.751157 0.562446 0.030580 Uani 1.000000 0 0.000027 0.000030 0.000014 0.000097
H50 1.432083 0.762886 0.539222 0.060507 Uani 1.000000 0 0.000549 0.000520 0.000329 0.003697
C51 1.300909 0.852257 0.592576 0.023409 Uani 1.000000 0 0.000023 0.000025 0.000012 0.000079
H51 1.377842 0.941183 0.593771 0.043390 Uani 1.000000 0 0.000485 0.000456 0.000290 0.003109
C52 1.171608 0.839563 0.621937 0.017507 Uani 1.000000 0 0.000020 0.000018 0.000011 0.000060
H52 1.151037 0.918819 0.646862 0.034000 Uani 1.000000 0 0.000451 0.000389 0.000276 0.002738

loop_
_atom_site_aniso_label
_atom_site_aniso_U_11
_atom_site_aniso_U_22
_atom_site_aniso_U_33
_atom_site_aniso_U_12
_atom_site_aniso_U_13
_atom_site_aniso_U_23
_atom_site_aniso_u_11_esd
_atom_site_aniso_u_22_esd
_atom_site_aniso_u_33_esd
_atom_site_aniso_u_12_esd
_atom_site_aniso_u_13_esd
_atom_site_aniso_u_23_esd
P1 0.010564 0.010022 0.009149 0.004199 0.002088 0.003372 0.000011 0.000014 0.000013 0.000010 0.000010 0.000011
S1 0.016229 0.010518 0.018406 0.003984 0.003057 0.005294 0.000014 0.000014 0.000017 0.000011 0.000012 0.000012
C1 0.011292 0.013842 0.009188 0.005813 0.001768 0.003417 0.000037 0.000051 0.000043 0.000036 0.000032 0.000038
C2 0.011654 0.014485 0.009775 0.006485 0.001776 0.003057 0.000038 0.000053 0.000044 0.000037 0.000033 0.000039
C3 0.014530 0.017024 0.011257 0.008901 0.001819 0.003791 0.000042 0.000061 0.000049 0.000042 0.000036 0.000044
H3 0.037015 0.044260 0.027483 0.028781 -0.000157 0.009463 0.002045 0.003352 0.002690 0.002159 0.001844 0.002433
C4 0.015007 0.021383 0.014055 0.010600 0.001104 0.004299 0.000044 0.000072 0.000055 0.000046 0.000040 0.000051
H4 0.030721 0.045819 0.031856 0.016480 0.004802 0.010103 0.002159 0.003191 0.002874 0.002126 0.001950 0.002443
C5 0.013512 0.027358 0.018032 0.011018 0.003058 0.007508 0.000044 0.000081 0.000067 0.000049 0.000044 0.000061
H5 0.021891 0.069008 0.049608 0.023159 0.009142 0.032003 0.001873 0.003597 0.003652 0.002096 0.002064 0.002994
C6 0.012618 0.024225 0.016171 0.008979 0.004172 0.007262 0.000043 0.000071 0.000062 0.000045 0.000042 0.000055
H6 0.026991 0.050652 0.035014 0.018658 0.010087 0.016427 0.002047 0.003227 0.003029 0.002069 0.001955 0.002541
C7 0.011348 0.016259 0.011234 0.006215 0.002415 0.003956 0.000039 0.000055 0.000048 0.000038 0.000035 0.000042
C8 0.012308 0.016773 0.011635 0.005991 0.003164 0.005341 0.000041 0.000056 0.000050 0.000039 0.000037 0.000043
H8 0.037845 0.035441 0.025156 0.014747 -0.003893 0.010262 0.002315 0.002991 0.002585 0.002147 0.001913 0.002243
C9 0.011884 0.013196 0.009902 0.004879 0.001639 0.003879 0.000040 0.000050 0.000045 0.000037 0.000034 0.000039
C10 0.014584 0.017001 0.011849 0.005997 0.001650 0.006386 0.000046 0.000057 0.000051 0.000042 0.000039 0.000045
H10 0.030829 0.045484 0.028805 0.018164 0.004832 0.011361 0.002105 0.003206 0.002764 0.002095 0.001892 0.002411
C11 0.014933 0.022377 0.014235 0.007427 0.000334 0.008204 0.000048 0.000068 0.000059 0.000046 0.000042 0.000052
H11 0.032756 0.054313 0.033450 0.018992 0.003484 0.019100 0.002243 0.003397 0.003003 0.002239 0.002025 0.002628
C12 0.012999 0.029642 0.015640 0.009292 0.001279 0.009966 0.000045 0.000080 0.000064 0.000049 0.000044 0.000060
H12 0.027802 0.071968 0.037713 0.022008 0.007556 0.030963 0.002064 0.003641 0.003358 0.002202 0.002084 0.002901
C13 0.011379 0.023600 0.012624 0.007272 0.001802 0.007215 0.000041 0.000067 0.000055 0.000042 0.000038 0.000050
H13 0.024742 0.059716 0.031794 0.016856 0.008243 0.022530 0.002049 0.003275 0.002975 0.002062 0.001946 0.002564
C14 0.010713 0.013599 0.009594 0.005023 0.001301 0.003556 0.000038 0.000050 0.000043 0.000035 0.000033 0.000038
C15 0.011720 0.011902 0.012260 0.005044 0.003071 0.004232 0.000039 0.000049 0.000048 0.000036 0.000035 0.000039
C16 0.014372 0.013305 0.020055 0.006384 0.005579 0.007506 0.000045 0.000054 0.000065 0.000041 0.000044 0.000048
H16 0.030851 0.023793 0.052509 0.011031 0.016711 0.017066 0.002106 0.002438 0.003431 0.001853 0.002139 0.002369
C17 0.016659 0.014154 0.022384 0.007983 0.004480 0.007085 0.000049 0.000060 0.000071 0.000045 0.000047 0.000053
H17 0.032173 0.030301 0.051368 0.015612 0.009330 0.010171 0.002203 0.002809 0.003404 0.002050 0.002170 0.002507
C18 0.015610 0.016655 0.021099 0.009196 0.003820 0.005272 0.000046 0.000066 0.000068 0.000046 0.000045 0.000054
H18 0.032118 0.036066 0.044573 0.017565 0.007695 0.008906 0.002115 0.003059 0.003218 0.002097 0.002063 0.002524
C19 0.012516 0.016415 0.018364 0.006537 0.004138 0.004436 0.000043 0.000060 0.000061 0.000042 0.000042 0.000049
H19 0.032200 0.032269 0.044751 0.013624 0.014737 0.014053 0.002196 0.002763 0.003295 0.001995 0.002140 0.002465
C20 0.011821 0.012971 0.014385 0.004596 0.003470 0.004012 0.000041 0.000051 0.000052 0.000038 0.000037 0.000042
H20 0.025757 0.027827 0.038828 0.007680 0.007215 0.009943 0.002153 0.002542 0.003042 0.001909 0.002013 0.002279
C21 0.012975 0.012346 0.009524 0.005106 0.001460 0.003473 0.000040 0.000050 0.000044 0.000037 0.000034 0.000038
C22 0.017655 0.017230 0.010973 0.006421 0.001049 0.005794 0.000051 0.000061 0.000051 0.000046 0.000041 0.000046
H22 0.034267 0.040847 0.027462 0.013255 -0.002354 0.013215 0.002359 0.002962 0.002758 0.002159 0.001996 0.002344
C23 0.022121 0.022647 0.012628 0.007790 -0.002565 0.005258 0.000063 0.000079 0.000057 0.000058 0.000048 0.000055
H23 0.045037 0.047043 0.033185 0.009049 -0.005057 0.017076 0.002884 0.003265 0.003031 0.002485 0.002319 0.002557
C24 0.018801 0.020763 0.015559 0.005980 -0.004061 0.001729 0.000059 0.000077 0.000058 0.000055 0.000047 0.000054
H24 0.042991 0.041350 0.036006 0.011631 -0.010478 0.008163 0.002683 0.003257 0.002927 0.002395 0.002180 0.002474
C25 0.015788 0.015528 0.016565 0.003138 -0.001347 0.002531 0.000054 0.000061 0.000058 0.000047 0.000045 0.000048
H25 0.031556 0.033533 0.041148 -0.000803 -0.004740 0.011507 0.002581 0.002639 0.003085 0.002118 0.002220 0.002320
C26 0.014868 0.013293 0.012957 0.003223 0.000067 0.004349 0.000048 0.000053 0.000051 0.000041 0.000040 0.000042
H26 0.028766 0.031630 0.033621 0.001366 0.001183 0.012743 0.002352 0.002545 0.002758 0.001968 0.001998 0.002157
P2 0.015391 0.010214 0.008713 0.004809 0.001700 0.002301 0.000014 0.000015 0.000013 0.000012 0.000011 0.000011
S2 0.028344 0.011755 0.016918 0.003281 0.002581 0.005348 0.000021 0.000017 0.000018 0.000015 0.000015 0.000014
C27 0.013128 0.012361 0.009247 0.005409 0.001783 0.002359 0.000041 0.000050 0.000043 0.000037 0.000034 0.000038
C28 0.012514 0.012331 0.009700 0.005123 0.001982 0.002413 0.000040 0.000050 0.000044 0.000037 0.000034 0.000038
C29 0.015236 0.016012 0.011386 0.008070 0.002146 0.003153 0.000044 0.000060 0.000049 0.000042 0.000038 0.000044
H29 0.041139 0.032889 0.025472 0.021316 -0.000949 0.005475 0.002254 0.003063 0.002470 0.002185 0.001875 0.002208
C30 0.014628 0.020913 0.014429 0.008933 0.001920 0.004440 0.000045 0.000069 0.000057 0.000046 0.000041 0.000051
H30 0.029310 0.036019 0.035416 0.011637 -0.000813 0.004775 0.002148 0.003030 0.002836 0.002077 0.001950 0.002346
C31 0.013414 0.022062 0.015552 0.006190 -0.000476 0.002387 0.000048 0.000072 0.000058 0.000048 0.000042 0.000052
H31 0.027424 0.043638 0.038806 0.013956 -0.007905 0.002933 0.002132 0.003277 0.002853 0.002154 0.001928 0.002458
C32 0.013948 0.016801 0.013869 0.004050 -0.000304 0.000383 0.000049 0.000062 0.000052 0.000045 0.000041 0.000046
H32 0.031247 0.036351 0.032223 0.010518 -0.001514 -0.004624 0.002281 0.003109 0.002595 0.002154 0.001938 0.002265
C33 0.012647 0.012201 0.011220 0.004017 0.001620 0.001610 0.000043 0.000050 0.000046 0.000038 0.000036 0.000039
C34 0.015099 0.011981 0.013016 0.005242 0.002167 0.000944 0.000046 0.000054 0.000050 0.000041 0.000039 0.000042
H34 0.028835 0.034168 0.034709 0.013382 0.001463 -0.001814 0.002105 0.003018 0.002658 0.002051 0.001875 0.002252
C35 0.014627 0.012496 0.012203 0.006502 0.003291 0.003320 0.000043 0.000053 0.000049 0.000039 0.000037 0.000042
C36 0.018536 0.016718 0.016835 0.010391 0.005211 0.004627 0.000049 0.000066 0.000062 0.000048 0.000045 0.000052
H36 0.037548 0.037751 0.040549 0.019093 0.007973 0.006286 0.002323 0.003220 0.002994 0.002228 0.002081 0.002498
C37 0.018055 0.023106 0.019225 0.012794 0.005613 0.008041 0.000048 0.000078 0.000071 0.000051 0.000048 0.000061
H37 0.035032 0.046099 0.038869 0.024008 0.008102 0.011309 0.002106 0.003411 0.003121 0.002202 0.002029 0.002660
C38 0.014819 0.024976 0.016657 0.009921 0.002913 0.007230 0.000047 0.000077 0.000065 0.000049 0.000044 0.000058
H38 0.029503 0.052161 0.034179 0.019165 0.002420 0.009783 0.002119 0.003468 0.002925 0.002189 0.001949 0.002554
C39 0.013627 0.019544 0.012680 0.006801 0.001562 0.004000 0.000045 0.000064 0.000053 0.000044 0.000039 0.000047
H39 0.021882 0.043805 0.034639 0.013360 0.001389 0.005171 0.001993 0.003139 0.002786 0.002001 0.001861 0.002365
C40 0.013023 0.013249 0.010391 0.005810 0.002223 0.003383 0.000041 0.000052 0.000046 0.000038 0.000035 0.000040
C41 0.015942 0.013708 0.009963 0.005513 0.000685 0.002284 0.000047 0.000056 0.000046 0.000042 0.000037 0.000041
C42 0.019598 0.014962 0.013894 0.006193 -0.000479 0.004623 0.000055 0.000062 0.000055 0.000048 0.000044 0.000047
H42 0.046998 0.030415 0.036136 0.015152 -0.002634 0.012528 0.002619 0.002942 0.002896 0.002301 0.002158 0.002346
C43 0.025348 0.020318 0.015513 0.011122 0.000365 0.006706 0.000064 0.000079 0.000064 0.000060 0.000051 0.000058
H43 0.053113 0.039480 0.039519 0.014875 -0.004217 0.020021 0.002926 0.003086 0.003239 0.002505 0.002407 0.002619
C44 0.026472 0.026496 0.013595 0.014380 -0.001846 0.004005 0.000065 0.000098 0.000060 0.000066 0.000050 0.000062
H44 0.057092 0.054337 0.035572 0.024280 -0.009595 0.009685 0.002999 0.003985 0.003113 0.002830 0.002387 0.002845
C45 0.022846 0.023992 0.014495 0.009241 -0.004424 0.000473 0.000065 0.000090 0.000058 0.000063 0.000049 0.000058
H45 0.053959 0.041270 0.031489 0.008432 -0.014111 0.006009 0.003118 0.003319 0.002838 0.002640 0.002344 0.002451
C46 0.018997 0.016624 0.013160 0.005317 -0.001735 0.000777 0.000057 0.000067 0.000052 0.000051 0.000044 0.000048
H46 0.038986 0.028893 0.037407 0.008978 -0.004538 0.005210 0.002567 0.002856 0.002956 0.002237 0.002168 0.002338
C47 0.018803 0.016604 0.010469 0.009976 0.003189 0.002958 0.000048 0.000065 0.000049 0.000046 0.000039 0.000046
C48 0.030128 0.022633 0.016240 0.018132 0.005073 0.003123 0.000066 0.000096 0.000066 0.000068 0.000054 0.000065
H48 0.069364 0.032090 0.051486 0.030689 0.014600 0.006342 0.003115 0.003572 0.003747 0.002799 0.002729 0.002976
C49 0.034584 0.038437 0.022254 0.027501 0.008069 0.004031 0.000073 0.000150 0.000089 0.000089 0.000067 0.000094
H49 0.086451 0.077451 0.066050 0.066870 0.029125 0.010695 0.003103 0.005426 0.004513 0.003445 0.003023 0.003990
C50 0.024220 0.047219 0.020301 0.022172 0.007584 0.006181 0.000061 0.000151 0.000086 0.000078 0.000060 0.000094
H50 0.046837 0.075422 0.059263 0.033527 0.021600 0.021158 0.002611 0.004398 0.004241 0.002721 0.002653 0.003517
C51 0.016991 0.034495 0.018741 0.010030 0.005203 0.006453 0.000058 0.000101 0.000075 0.000062 0.000053 0.000072
H51 0.031754 0.055367 0.043049 0.017199 0.009434 0.008583 0.002355 0.003454 0.003355 0.002304 0.002206 0.002763
C52 0.016241 0.020307 0.015971 0.007680 0.004287 0.004312 0.000051 0.000070 0.000061 0.000049 0.000045 0.000053
H52 0.026615 0.029964 0.045421 0.004460 0.011769 0.007771 0.002214 0.002630 0.003178 0.001943 0.002098 0.002335
